data_7237709
loop_
_publ_author_name
'Nagai, Sayaka'
'Yamashita, Maho'
'Tachikawa, Takashi'
'Ubukata, Takashi'
'Asami, Masatoshi'
'Ito, Suguru'

_publ_section_title
;
 Efficient and versatile mechanochromic luminescence of
 phenanthroimidazolylbenzothiadiazoles: tricolor switching and directional
 control over the chromism
;
_journal_issue 17
_journal_name_full 'Journal of Materials Chemistry C'
_journal_page_first 4988
_journal_paper_doi 10.1039/C9TC00157C
_journal_volume 7
_journal_year 2019
_chemical_formula_moiety 'C33 H20 N4 S'
_chemical_formula_sum 'C33 H20 N4 S'
_chemical_formula_weight 504.61
_chemical_melting_point 502.4(4)
_space_group_crystal_system monoclinic
_space_group_IT_number 14
_space_group_name_Hall '-P 2ybc'
_space_group_name_H-M_alt 'P 1 21/c 1'
_atom_sites_solution_hydrogens geom
_atom_sites_solution_primary direct
_atom_sites_solution_secondary difmap
_audit_update_record
;
2018-12-22 deposited with the CCDC.	2019-03-08 downloaded from the CCDC.
;
_cell_angle_alpha 90.0000
_cell_angle_beta 95.3214(12)
_cell_angle_gamma 90.0000
_cell_formula_units_Z 4
_cell_length_a 11.56239(16)
_cell_length_b 10.33576(16)
_cell_length_c 20.3081(3)
_cell_measurement_reflns_used 20550
_cell_measurement_temperature 223
_cell_measurement_theta_max 76.18
_cell_measurement_theta_min 4.34
_cell_volume 2416.48(6)
_computing_cell_refinement 'CrysAlisPro 1.171.39.20a (Rigaku OD, 2015)'
_computing_data_collection 'CrysAlisPro 1.171.39.20a (Rigaku OD, 2015)'
_computing_data_reduction 'CrysAlisPro 1.171.39.20a (Rigaku OD, 2015)'
_computing_molecular_graphics 'CrystalStructure 4.2.5'
_computing_publication_material 'CrystalStructure 4.2.5 (Rigaku, 2017)'
_computing_structure_refinement 'SHELXL Version 2014/7 (Sheldrick, 2008)'
_computing_structure_solution 'SIR2011 (Burla, et al., 2012)'
_diffrn_ambient_temperature 223
_diffrn_detector_area_resol_mean 5.811
_diffrn_measured_fraction_theta_full 1.000
_diffrn_measured_fraction_theta_max 1.000
_diffrn_measurement_device_type 'Rigaku XtaLAB P200'
_diffrn_measurement_method \w
_diffrn_radiation_type 'Cu K\a'
_diffrn_radiation_wavelength 1.54184
_diffrn_reflns_av_R_equivalents 0.0694
_diffrn_reflns_Laue_measured_fraction_full 1.000
_diffrn_reflns_Laue_measured_fraction_max 1.000
_diffrn_reflns_limit_h_max 13
_diffrn_reflns_limit_h_min -12
_diffrn_reflns_limit_k_max 12
_diffrn_reflns_limit_k_min -12
_diffrn_reflns_limit_l_max 23
_diffrn_reflns_limit_l_min -24
_diffrn_reflns_number 35863
_diffrn_reflns_point_group_measured_fraction_full 1.000
_diffrn_reflns_point_group_measured_fraction_max 1.000
_diffrn_reflns_theta_full 67.684
_diffrn_reflns_theta_max 68.225
_diffrn_reflns_theta_min 3.840
_diffrn_standards_number 0
_exptl_absorpt_coefficient_mu 1.430
_exptl_absorpt_correction_T_max 0.813
_exptl_absorpt_correction_T_min 0.044
_exptl_absorpt_correction_type multi-scan
_exptl_absorpt_process_details
;
CrysAlisPro 1.171.39.20a (Rigaku Oxford Diffraction, 2015)
Empirical absorption correction using spherical harmonics,
 implemented in SCALE3 ABSPACK scaling algorithm.
;
_exptl_crystal_colour yellow
_exptl_crystal_density_diffrn 1.387
_exptl_crystal_density_method 'not measured'
_exptl_crystal_description plate
_exptl_crystal_F_000 1048.00
_exptl_crystal_preparation Luminescent
_exptl_crystal_recrystallization_method 'Re-crystallisation from solvent: chloroform/hexane'
_exptl_crystal_size_max 0.785
_exptl_crystal_size_mid 0.426
_exptl_crystal_size_min 0.145
_refine_diff_density_max 0.20
_refine_diff_density_min -0.40
_refine_ls_extinction_method none
_refine_ls_goodness_of_fit_ref 1.036
_refine_ls_hydrogen_treatment constr
_refine_ls_number_parameters 343
_refine_ls_number_reflns 4434
_refine_ls_number_restraints 0
_refine_ls_R_factor_all 0.0446
_refine_ls_R_factor_gt 0.0426
_refine_ls_shift/su_max 0.000
_refine_ls_structure_factor_coef Fsqd
_refine_ls_weighting_details 'w = 1/[\s^2^(Fo^2^)+(0.0665P)^2^+0.7920P] where P=(Fo^2^+2Fc^2^)/3'
_refine_ls_weighting_scheme calc
_refine_ls_wR_factor_gt 0.1137
_refine_ls_wR_factor_ref 0.1157
_reflns_Friedel_coverage 0.000
_reflns_number_gt 4121
_reflns_number_total 4434
_reflns_threshold_expression F^2^>2.0\s(F^2^)
_cod_data_source_file c9tc00157c2.cif
_cod_data_source_block sna107
_cod_depositor_comments
;
The following automatic conversions were performed:

data item '_chemical_melting_point' value '501.95-502.75' was changed
to '502.4(4)' -- the average value was taken and precision was
estimated.

Automatic conversion script
Id: cif_fix_values 6909 2019-04-08 15:41:33Z antanas 
;
_cod_database_code 7237709

loop_
_space_group_symop_id
_space_group_symop_operation_xyz
1 +X,+Y,+Z
2 -X,1/2+Y,1/2-Z
3 -X,-Y,-Z
4 +X,-1/2-Y,-1/2+Z

loop_
_atom_site_label
_atom_site_type_symbol
_atom_site_fract_x
_atom_site_fract_y
_atom_site_fract_z
_atom_site_U_iso_or_equiv
_atom_site_adp_type
_atom_site_occupancy
_atom_site_site_symmetry_order
_atom_site_calc_flag
_atom_site_refinement_flags_posn
_atom_site_refinement_flags_adp
S1 S 0.34224(4) 0.11329(4) 0.47082(2) 0.03930(14) Uani 1 1 d . .
N1 N 0.15580(11) 0.33533(12) 0.64112(6) 0.0306(3) Uani 1 1 d . .
N2 N 0.30995(11) 0.35629(12) 0.71618(6) 0.0330(3) Uani 1 1 d . .
N3 N 0.31015(11) 0.19936(13) 0.53281(7) 0.0360(3) Uani 1 1 d . .
N4 N 0.36843(11) -0.02490(13) 0.50532(6) 0.0344(3) Uani 1 1 d . .
C1 C 0.14269(13) 0.45316(14) 0.67277(7) 0.0292(3) Uani 1 1 d . .
C2 C 0.05020(13) 0.54717(14) 0.66784(7) 0.0300(3) Uani 1 1 d . .
C3 C -0.05586(14) 0.53347(15) 0.62816(8) 0.0350(3) Uani 1 1 d . .
H3 H -0.0682 0.4599 0.6012 0.042 Uiso 1 1 calc R U
C4 C -0.14161(15) 0.62575(17) 0.62811(8) 0.0396(4) Uani 1 1 d . .
H4 H -0.2124 0.6140 0.6021 0.047 Uiso 1 1 calc R U
C5 C -0.12354(16) 0.73647(18) 0.66660(8) 0.0436(4) Uani 1 1 d . .
H5 H -0.1816 0.8002 0.6661 0.052 Uiso 1 1 calc R U
C6 C -0.02097(15) 0.75254(16) 0.70531(8) 0.0405(4) Uani 1 1 d . .
H6 H -0.0098 0.8285 0.7306 0.049 Uiso 1 1 calc R U
C7 C 0.06836(13) 0.65911(14) 0.70857(7) 0.0321(3) Uani 1 1 d . .
C8 C 0.17273(13) 0.67205(14) 0.75508(7) 0.0322(3) Uani 1 1 d . .
C9 C 0.19112(15) 0.77950(16) 0.79750(8) 0.0381(4) Uani 1 1 d . .
H9 H 0.1380 0.8485 0.7938 0.046 Uiso 1 1 calc R U
C10 C 0.28477(16) 0.78569(17) 0.84407(9) 0.0431(4) Uani 1 1 d . .
H10 H 0.2943 0.8580 0.8721 0.052 Uiso 1 1 calc R U
C11 C 0.36585(16) 0.68586(18) 0.85019(9) 0.0453(4) Uani 1 1 d . .
H11 H 0.4295 0.6904 0.8825 0.054 Uiso 1 1 calc R U
C12 C 0.35233(15) 0.58081(17) 0.80885(9) 0.0410(4) Uani 1 1 d . .
H12 H 0.4076 0.5139 0.8125 0.049 Uiso 1 1 calc R U
C13 C 0.25674(13) 0.57247(15) 0.76114(7) 0.0320(3) Uani 1 1 d . .
C14 C 0.23900(13) 0.46343(14) 0.71779(7) 0.0306(3) Uani 1 1 d . .
C15 C 0.25792(13) 0.28254(14) 0.66999(7) 0.0311(3) Uani 1 1 d . .
C16 C 0.29875(12) 0.15369(14) 0.65157(8) 0.0316(3) Uani 1 1 d . .
C17 C 0.31838(14) 0.05920(15) 0.69852(8) 0.0355(3) Uani 1 1 d . .
H17 H 0.3081 0.0793 0.7427 0.043 Uiso 1 1 calc R U
C18 C 0.35356(14) -0.06786(15) 0.68310(8) 0.0353(3) Uani 1 1 d . .
H18 H 0.3664 -0.1280 0.7177 0.042 Uiso 1 1 calc R U
C19 C 0.36980(12) -0.10721(14) 0.62004(8) 0.0306(3) Uani 1 1 d . .
C20 C 0.35309(12) -0.00965(14) 0.56990(7) 0.0291(3) Uani 1 1 d . .
C21 C 0.31852(12) 0.11927(14) 0.58547(7) 0.0298(3) Uani 1 1 d . .
C22 C 0.39953(13) -0.24323(14) 0.60576(8) 0.0323(3) Uani 1 1 d . .
C23 C 0.47345(15) -0.31270(16) 0.65103(8) 0.0398(4) Uani 1 1 d . .
H23 H 0.5096 -0.2710 0.6886 0.048 Uiso 1 1 calc R U
C24 C 0.49367(17) -0.44285(18) 0.64075(9) 0.0481(4) Uani 1 1 d . .
H24 H 0.5433 -0.4891 0.6716 0.058 Uiso 1 1 calc R U
C25 C 0.44192(17) -0.50541(17) 0.58580(9) 0.0478(4) Uani 1 1 d . .
H25 H 0.4555 -0.5940 0.5794 0.057 Uiso 1 1 calc R U
C26 C 0.37017(17) -0.43720(18) 0.54039(10) 0.0503(4) Uani 1 1 d . .
H26 H 0.3349 -0.4795 0.5028 0.060 Uiso 1 1 calc R U
C27 C 0.34943(15) -0.30651(17) 0.54968(9) 0.0435(4) Uani 1 1 d . .
H27 H 0.3013 -0.2605 0.5180 0.052 Uiso 1 1 calc R U
C28 C 0.07387(12) 0.26649(14) 0.59652(7) 0.0304(3) Uani 1 1 d . .
C29 C 0.05055(14) 0.30766(17) 0.53196(8) 0.0383(4) Uani 1 1 d . .
H29 H 0.0880 0.3810 0.5167 0.046 Uiso 1 1 calc R U
C30 C -0.02868(15) 0.23938(19) 0.49008(9) 0.0451(4) Uani 1 1 d . .
H30 H -0.0464 0.2674 0.4463 0.054 Uiso 1 1 calc R U
C31 C -0.08172(15) 0.13043(19) 0.51243(10) 0.0471(4) Uani 1 1 d . .
H31 H -0.1349 0.0839 0.4836 0.057 Uiso 1 1 calc R U
C32 C -0.05711(15) 0.08941(18) 0.57687(10) 0.0464(4) Uani 1 1 d . .
H32 H -0.0934 0.0151 0.5919 0.056 Uiso 1 1 calc R U
C33 C 0.02103(14) 0.15764(15) 0.61945(8) 0.0365(3) Uani 1 1 d . .
H33 H 0.0379 0.1302 0.6634 0.044 Uiso 1 1 calc R U

loop_
_atom_site_aniso_label
_atom_site_aniso_U_11
_atom_site_aniso_U_22
_atom_site_aniso_U_33
_atom_site_aniso_U_23
_atom_site_aniso_U_13
_atom_site_aniso_U_12
S1 0.0446(2) 0.0380(3) 0.0366(2) 0.00382(15) 0.01087(17) 0.00421(16)
N1 0.0334(6) 0.0236(6) 0.0353(6) -0.0034(5) 0.0057(5) 0.0016(5)
N2 0.0342(7) 0.0270(6) 0.0384(7) -0.0035(5) 0.0060(5) 0.0023(5)
N3 0.0380(7) 0.0294(7) 0.0415(7) 0.0031(5) 0.0085(6) 0.0020(5)
N4 0.0335(7) 0.0341(7) 0.0364(7) -0.0023(5) 0.0076(5) 0.0016(5)
C1 0.0351(7) 0.0214(7) 0.0324(7) -0.0009(5) 0.0106(6) -0.0006(5)
C2 0.0355(8) 0.0243(7) 0.0320(7) 0.0033(6) 0.0121(6) 0.0007(6)
C3 0.0384(8) 0.0301(8) 0.0372(8) 0.0020(6) 0.0083(6) 0.0009(6)
C4 0.0383(8) 0.0391(9) 0.0419(9) 0.0047(7) 0.0070(7) 0.0062(7)
C5 0.0488(10) 0.0411(10) 0.0424(9) 0.0035(7) 0.0123(7) 0.0167(8)
C6 0.0529(10) 0.0325(8) 0.0378(8) -0.0025(7) 0.0126(7) 0.0096(7)
C7 0.0405(8) 0.0260(8) 0.0319(7) 0.0018(6) 0.0139(6) 0.0014(6)
C8 0.0395(8) 0.0255(7) 0.0338(7) -0.0009(6) 0.0152(6) -0.0024(6)
C9 0.0465(9) 0.0272(8) 0.0430(9) -0.0058(6) 0.0164(7) -0.0013(6)
C10 0.0513(10) 0.0350(9) 0.0452(9) -0.0132(7) 0.0159(8) -0.0099(7)
C11 0.0434(9) 0.0464(10) 0.0462(9) -0.0117(8) 0.0043(7) -0.0079(8)
C12 0.0395(9) 0.0367(9) 0.0472(9) -0.0073(7) 0.0061(7) -0.0004(7)
C13 0.0365(8) 0.0266(8) 0.0344(7) -0.0029(6) 0.0113(6) -0.0033(6)
C14 0.0342(7) 0.0243(7) 0.0346(7) -0.0017(6) 0.0100(6) -0.0002(6)
C15 0.0332(7) 0.0261(8) 0.0346(7) -0.0010(6) 0.0068(6) 0.0021(6)
C16 0.0298(7) 0.0270(8) 0.0383(8) -0.0042(6) 0.0046(6) 0.0016(6)
C17 0.0416(8) 0.0317(8) 0.0341(8) -0.0027(6) 0.0079(6) 0.0042(6)
C18 0.0411(8) 0.0284(8) 0.0371(8) 0.0020(6) 0.0076(6) 0.0043(6)
C19 0.0276(7) 0.0253(8) 0.0394(8) -0.0018(6) 0.0058(6) -0.0006(5)
C20 0.0248(7) 0.0269(7) 0.0361(8) -0.0029(6) 0.0049(6) -0.0006(5)
C21 0.0274(7) 0.0255(7) 0.0369(8) -0.0010(6) 0.0051(6) -0.0003(5)
C22 0.0328(7) 0.0255(7) 0.0400(8) -0.0010(6) 0.0104(6) 0.0005(6)
C23 0.0490(9) 0.0295(8) 0.0408(8) -0.0017(6) 0.0041(7) 0.0049(7)
C24 0.0610(11) 0.0321(9) 0.0508(10) 0.0036(7) 0.0033(8) 0.0115(8)
C25 0.0614(11) 0.0239(8) 0.0593(11) -0.0040(7) 0.0122(9) 0.0052(7)
C26 0.0578(11) 0.0346(9) 0.0578(11) -0.0146(8) 0.0013(9) 0.0013(8)
C27 0.0442(9) 0.0333(9) 0.0517(10) -0.0063(7) -0.0017(8) 0.0062(7)
C28 0.0296(7) 0.0255(7) 0.0371(8) -0.0061(6) 0.0080(6) 0.0021(5)
C29 0.0373(8) 0.0378(9) 0.0402(8) 0.0010(7) 0.0065(7) -0.0017(7)
C30 0.0396(9) 0.0564(11) 0.0392(9) -0.0048(8) 0.0022(7) 0.0016(8)
C31 0.0337(8) 0.0517(11) 0.0558(11) -0.0177(9) 0.0029(7) -0.0042(7)
C32 0.0414(9) 0.0361(9) 0.0631(11) -0.0061(8) 0.0128(8) -0.0093(7)
C33 0.0384(8) 0.0303(8) 0.0423(8) -0.0017(6) 0.0123(7) 0.0003(6)

loop_
_atom_type_symbol
_atom_type_description
_atom_type_scat_dispersion_real
_atom_type_scat_dispersion_imag
_atom_type_scat_source
C C 0.0181 0.0091
;
International Tables for Crystallography
(Vol. C, Tables 4.2.6.8 and 6.1.1.4)
;
H H 0.0000 0.0000
;
International Tables for Crystallography
(Vol. C, Table 6.1.1.4)
;
N N 0.0311 0.0180
;
International Tables for Crystallography
(Vol. C, Tables 4.2.6.8 and 6.1.1.4)
;
S S 0.3331 0.5567
;
International Tables for Crystallography
(Vol. C, Tables 4.2.6.8 and 6.1.1.4)
;

loop_
_geom_angle_atom_site_label_1
_geom_angle_atom_site_label_2
_geom_angle_atom_site_label_3
_geom_angle
N4 S1 N3 101.40(7)
C15 N1 C1 105.97(12)
C15 N1 C28 124.03(12)
C1 N1 C28 129.10(12)
C15 N2 C14 104.43(12)
C21 N3 S1 106.00(10)
C20 N4 S1 106.47(10)
C14 C1 N1 104.95(12)
C14 C1 C2 122.88(13)
N1 C1 C2 132.03(14)
C3 C2 C7 119.08(14)
C3 C2 C1 124.90(14)
C7 C2 C1 115.98(14)
C4 C3 C2 121.27(15)
C4 C3 H3 119.4
C2 C3 H3 119.4
C3 C4 C5 119.96(16)
C3 C4 H4 120.0
C5 C4 H4 120.0
C6 C5 C4 119.93(15)
C6 C5 H5 120.0
C4 C5 H5 120.0
C5 C6 C7 122.31(16)
C5 C6 H6 118.8
C7 C6 H6 118.8
C6 C7 C2 117.40(15)
C6 C7 C8 121.49(14)
C2 C7 C8 121.00(14)
C9 C8 C13 117.20(15)
C9 C8 C7 122.24(14)
C13 C8 C7 120.48(13)
C10 C9 C8 121.53(16)
C10 C9 H9 119.2
C8 C9 H9 119.2
C9 C10 C11 120.60(16)
C9 C10 H10 119.7
C11 C10 H10 119.7
C12 C11 C10 119.62(17)
C12 C11 H11 120.2
C10 C11 H11 120.2
C11 C12 C13 120.58(17)
C11 C12 H12 119.7
C13 C12 H12 119.7
C12 C13 C8 120.44(14)
C12 C13 C14 122.09(14)
C8 C13 C14 117.47(14)
C1 C14 N2 111.60(13)
C1 C14 C13 121.94(14)
N2 C14 C13 126.43(14)
N2 C15 N1 113.05(13)
N2 C15 C16 124.82(13)
N1 C15 C16 122.08(13)
C17 C16 C21 116.52(14)
C17 C16 C15 120.30(14)
C21 C16 C15 123.18(14)
C16 C17 C18 122.63(14)
C16 C17 H17 118.7
C18 C17 H17 118.7
C19 C18 C17 123.15(14)
C19 C18 H18 118.4
C17 C18 H18 118.4
C18 C19 C20 115.67(13)
C18 C19 C22 121.17(14)
C20 C19 C22 123.14(13)
N4 C20 C19 125.97(13)
N4 C20 C21 112.79(13)
C19 C20 C21 121.24(13)
N3 C21 C16 125.92(14)
N3 C21 C20 113.34(13)
C16 C21 C20 120.72(13)
C27 C22 C23 118.71(15)
C27 C22 C19 121.28(14)
C23 C22 C19 119.89(14)
C24 C23 C22 120.17(16)
C24 C23 H23 119.9
C22 C23 H23 119.9
C25 C24 C23 120.76(17)
C25 C24 H24 119.6
C23 C24 H24 119.6
C26 C25 C24 119.48(16)
C26 C25 H25 120.3
C24 C25 H25 120.3
C25 C26 C27 120.56(17)
C25 C26 H26 119.7
C27 C26 H26 119.7
C26 C27 C22 120.30(16)
C26 C27 H27 119.8
C22 C27 H27 119.8
C29 C28 C33 121.16(15)
C29 C28 N1 120.33(14)
C33 C28 N1 118.50(14)
C28 C29 C30 119.08(16)
C28 C29 H29 120.5
C30 C29 H29 120.5
C31 C30 C29 120.21(16)
C31 C30 H30 119.9
C29 C30 H30 119.9
C30 C31 C32 120.27(16)
C30 C31 H31 119.9
C32 C31 H31 119.9
C31 C32 C33 120.08(17)
C31 C32 H32 120.0
C33 C32 H32 120.0
C28 C33 C32 119.18(16)
C28 C33 H33 120.4
C32 C33 H33 120.4

loop_
_geom_bond_atom_site_label_1
_geom_bond_atom_site_label_2
_geom_bond_distance
S1 N4 1.6073(14)
S1 N3 1.6125(14)
N1 C15 1.3810(19)
N1 C1 1.3919(18)
N1 C28 1.4370(19)
N2 C15 1.3108(19)
N2 C14 1.3803(19)
N3 C21 1.349(2)
N4 C20 1.3488(19)
C1 C14 1.378(2)
C1 C2 1.442(2)
C2 C3 1.411(2)
C2 C7 1.426(2)
C3 C4 1.376(2)
C3 H3 0.9400
C4 C5 1.391(2)
C4 H4 0.9400
C5 C6 1.371(3)
C5 H5 0.9400
C6 C7 1.411(2)
C6 H6 0.9400
C7 C8 1.468(2)
C8 C9 1.410(2)
C8 C13 1.413(2)
C9 C10 1.372(3)
C9 H9 0.9400
C10 C11 1.392(3)
C10 H10 0.9400
C11 C12 1.373(2)
C11 H11 0.9400
C12 C13 1.403(2)
C12 H12 0.9400
C13 C14 1.433(2)
C15 C16 1.473(2)
C16 C17 1.369(2)
C16 C21 1.427(2)
C17 C18 1.418(2)
C17 H17 0.9400
C18 C19 1.373(2)
C18 H18 0.9400
C19 C20 1.433(2)
C19 C22 1.482(2)
C20 C21 1.435(2)
C22 C27 1.392(2)
C22 C23 1.395(2)
C23 C24 1.385(2)
C23 H23 0.9400
C24 C25 1.377(3)
C24 H24 0.9400
C25 C26 1.376(3)
C25 H25 0.9400
C26 C27 1.388(2)
C26 H26 0.9400
C27 H27 0.9400
C28 C29 1.381(2)
C28 C33 1.382(2)
C29 C30 1.384(2)
C29 H29 0.9400
C30 C31 1.379(3)
C30 H30 0.9400
C31 C32 1.380(3)
C31 H31 0.9400
C32 C33 1.384(2)
C32 H32 0.9400
C33 H33 0.9400

loop_
_geom_torsion_atom_site_label_1
_geom_torsion_atom_site_label_2
_geom_torsion_atom_site_label_3
_geom_torsion_atom_site_label_4
_geom_torsion
N4 S1 N3 C21 -0.31(11)
N3 S1 N4 C20 -0.23(11)
C15 N1 C1 C14 0.86(15)
C28 N1 C1 C14 170.14(14)
C15 N1 C1 C2 -174.82(15)
C28 N1 C1 C2 -5.5(3)
C14 C1 C2 C3 -172.25(14)
N1 C1 C2 C3 2.8(3)
C14 C1 C2 C7 5.4(2)
N1 C1 C2 C7 -179.57(14)
C7 C2 C3 C4 0.0(2)
C1 C2 C3 C4 177.55(14)
C2 C3 C4 C5 1.4(2)
C3 C4 C5 C6 -1.0(3)
C4 C5 C6 C7 -0.8(3)
C5 C6 C7 C2 2.2(2)
C5 C6 C7 C8 -173.96(15)
C3 C2 C7 C6 -1.7(2)
C1 C2 C7 C6 -179.49(13)
C3 C2 C7 C8 174.44(13)
C1 C2 C7 C8 -3.3(2)
C6 C7 C8 C9 -1.8(2)
C2 C7 C8 C9 -177.82(13)
C6 C7 C8 C13 175.01(14)
C2 C7 C8 C13 -1.0(2)
C13 C8 C9 C10 -1.8(2)
C7 C8 C9 C10 175.09(14)
C8 C9 C10 C11 0.9(3)
C9 C10 C11 C12 0.5(3)
C10 C11 C12 C13 -0.9(3)
C11 C12 C13 C8 -0.2(2)
C11 C12 C13 C14 -179.11(16)
C9 C8 C13 C12 1.5(2)
C7 C8 C13 C12 -175.50(14)
C9 C8 C13 C14 -179.52(13)
C7 C8 C13 C14 3.5(2)
N1 C1 C14 N2 -1.06(16)
C2 C1 C14 N2 175.12(13)
N1 C1 C14 C13 -179.22(13)
C2 C1 C14 C13 -3.0(2)
C15 N2 C14 C1 0.82(16)
C15 N2 C14 C13 178.88(14)
C12 C13 C14 C1 177.39(14)
C8 C13 C14 C1 -1.6(2)
C12 C13 C14 N2 -0.5(2)
C8 C13 C14 N2 -179.45(14)
C14 N2 C15 N1 -0.24(16)
C14 N2 C15 C16 -177.60(14)
C1 N1 C15 N2 -0.40(16)
C28 N1 C15 N2 -170.38(13)
C1 N1 C15 C16 177.04(13)
C28 N1 C15 C16 7.1(2)
N2 C15 C16 C17 55.0(2)
N1 C15 C16 C17 -122.18(16)
N2 C15 C16 C21 -125.87(17)
N1 C15 C16 C21 57.0(2)
C21 C16 C17 C18 -1.6(2)
C15 C16 C17 C18 177.60(14)
C16 C17 C18 C19 -0.6(3)
C17 C18 C19 C20 2.2(2)
C17 C18 C19 C22 -176.16(14)
S1 N4 C20 C19 -178.42(12)
S1 N4 C20 C21 0.69(15)
C18 C19 C20 N4 177.40(14)
C22 C19 C20 N4 -4.2(2)
C18 C19 C20 C21 -1.6(2)
C22 C19 C20 C21 176.75(13)
S1 N3 C21 C16 179.39(12)
S1 N3 C21 C20 0.74(15)
C17 C16 C21 N3 -176.40(14)
C15 C16 C21 N3 4.4(2)
C17 C16 C21 C20 2.2(2)
C15 C16 C21 C20 -177.05(13)
N4 C20 C21 N3 -0.98(18)
C19 C20 C21 N3 178.18(13)
N4 C20 C21 C16 -179.71(13)
C19 C20 C21 C16 -0.6(2)
C18 C19 C22 C27 138.88(17)
C20 C19 C22 C27 -39.4(2)
C18 C19 C22 C23 -37.1(2)
C20 C19 C22 C23 144.62(15)
C27 C22 C23 C24 -1.6(3)
C19 C22 C23 C24 174.45(16)
C22 C23 C24 C25 0.4(3)
C23 C24 C25 C26 0.6(3)
C24 C25 C26 C27 -0.2(3)
C25 C26 C27 C22 -1.1(3)
C23 C22 C27 C26 2.0(3)
C19 C22 C27 C26 -174.03(16)
C15 N1 C28 C29 -117.13(16)
C1 N1 C28 C29 75.3(2)
C15 N1 C28 C33 61.78(19)
C1 N1 C28 C33 -105.77(17)
C33 C28 C29 C30 1.1(2)
N1 C28 C29 C30 179.93(14)
C28 C29 C30 C31 -1.2(3)
C29 C30 C31 C32 0.7(3)
C30 C31 C32 C33 0.0(3)
C29 C28 C33 C32 -0.4(2)
N1 C28 C33 C32 -179.27(14)
C31 C32 C33 C28 -0.2(3)
